data_9016621
loop_
_publ_author_name
'Cooper, M. A.'
'Ball, N. A.'
'Hawthorne, F. C.'
'Paar, W. H.'
'Roberts, A. C.'
'Moffatt, E.'

_publ_section_title
;
 Georgerobinsonite, Pb4(CrO4)2(OH)2FCl, a new chromate mineral from the
 Mammoth-St. Anthony mine, Tiger, Pinal County, Arizona: description and crystal structure
;
_journal_name_full 'The Canadian Mineralogist'
_journal_page_first 865
_journal_page_last 876
_journal_paper_doi 10.3749/canmin.49.3.865
_journal_volume 49
_journal_year 2011
_chemical_compound_source 'Mammoth-St. Anthony mine, Tiger, Pinal County, Arizona, USA'
_chemical_formula_sum 'Cl Cr2 F H2 O10 Pb4'
_chemical_name_mineral Georgerobinsonite
_space_group_IT_number 59
_symmetry_space_group_name_Hall '-P 2ab 2a'
_symmetry_space_group_name_H-M 'P m m n :2'
_cell_angle_alpha 90
_cell_angle_beta 90
_cell_angle_gamma 90
_cell_length_a 7.6256
_cell_length_b 11.6081
_cell_length_c 6.8961
_cell_formula_units_Z 2
_cell_volume 610.434
_database_code_amcsd 0018387
_exptl_crystal_density_diffrn 6.253
_cod_original_sg_symbol_H-M 'P m m n'
_cod_original_formula_sum 'Pb4 Cr2 Cl F O10 H2'
_cod_database_code 9016621

loop_
_space_group_symop_operation_xyz
x,y,z
x,1/2-y,z
-x,1/2+y,-z
1/2-x,y,z
1/2+x,-y,-z
1/2+x,1/2+y,-z
1/2-x,1/2-y,z
-x,-y,-z

loop_
_atom_site_aniso_label
_atom_site_aniso_U_11
_atom_site_aniso_U_22
_atom_site_aniso_U_33
_atom_site_aniso_U_12
_atom_site_aniso_U_13
_atom_site_aniso_U_23
Pb(1) 0.02560 0.02330 0.01660 0.00000 0.00000 -0.00310
Pb(2) 0.01470 0.02390 0.02210 0.00000 -0.00089 0.00000
Cr 0.01340 0.01350 0.01170 0.00000 0.00000 -0.00150
F 0.03500 0.03400 0.01100 0.00000 0.00000 0.00000
O(1) 0.02300 0.03300 0.02300 0.00600 -0.00300 -0.00600
O(2) 0.02800 0.02100 0.02100 0.00000 0.00000 0.00000
O(3) 0.02300 0.01600 0.03200 0.00000 0.00000 -0.00300
O-h4 0.01400 0.01900 0.01600 0.00000 -0.00100 0.00000

loop_
_atom_site_label
_atom_site_fract_x
_atom_site_fract_y
_atom_site_fract_z
_atom_site_occupancy
_atom_site_U_iso_or_equiv
Pb(1) 0.25000 0.59690 0.12642 1.00000 0.02183
Pb(2) 0.50242 0.25000 0.41670 1.00000 0.02025
Cr 0.25000 0.49812 0.64850 1.00000 0.01290
Cl 0.25000 0.22840 0.07200 0.50000 0.02170
F 0.75000 0.25000 0.13270 1.00000 0.02700
O(1) 0.42260 0.51210 0.78040 1.00000 0.02640
O(2) 0.25000 0.60700 0.49310 1.00000 0.02320
O(3) 0.25000 0.37630 0.52890 1.00000 0.02350
O-h4 0.43880 0.75000 0.23060 1.00000 0.01660
H 0.55000 0.75000 0.15900 1.00000 0.02000

loop_
_cod_related_entry_id
_cod_related_entry_database
_cod_related_entry_code
1 AMCSD 0018387
